data_7158112
loop_
_publ_author_name
'Dudzi\'nski, Piotr'
'Husstedt, Wibke S.'
'Matsnev, Andrej V.'
'Thrasher, Joseph S.'
'Haufe, G\"unter'

_publ_section_title
;
 Synthesis and [3,3]-sigmatropic rearrangements of
 5-(pentafluorosulfanyl)-pent-3-en-2-ol, its homologues, and
 trifluoromethyl analogues.
;
_journal_issue 25
_journal_name_full 'Organic &amp; biomolecular chemistry'
_journal_page_first 5607
_journal_page_last 5623
_journal_paper_doi 10.1039/d1ob00870f
_journal_volume 19
_journal_year 2021
_chemical_formula_sum 'C10 H16 F5 N O4 S'
_chemical_formula_weight 341.30
_space_group_crystal_system orthorhombic
_space_group_IT_number 41
_space_group_name_Hall 'A 2 -2ab'
_space_group_name_H-M_alt 'A e a 2'
_atom_sites_solution_hydrogens mixed
_audit_creation_method 'APEX3 v2016.1-0'
_audit_update_record
;
2019-12-20 deposited with the CCDC.	2021-06-01 downloaded from the CCDC.
;
_cell_angle_alpha 90
_cell_angle_beta 90
_cell_angle_gamma 90
_cell_formula_units_Z 8
_cell_length_a 13.4208(12)
_cell_length_b 26.557(2)
_cell_length_c 8.6349(9)
_cell_measurement_reflns_used 2254
_cell_measurement_temperature 223.(2)
_cell_measurement_theta_max 68.25
_cell_measurement_theta_min 0.88
_cell_volume 3077.6(5)
_computing_cell_refinement 'Collect (Nonius B.V., 1998)'
_computing_data_collection
;

Collect (Nonius B.V., 1998)
;
_computing_data_reduction 'Denzo-SMN (Otwinowski & Minor, 1997)'
_computing_molecular_graphics 'XP (Sheldrick, 2014)'
_computing_publication_material 'SHELXL-2014/7 (Sheldrick, 2014)'
_computing_structure_refinement 'SHELXL-2014/7 (Sheldrick, 2014)'
_computing_structure_solution 'SHELXL-2014/7 (Sheldrick, 2014)'
_diffrn_ambient_temperature 223.(2)
_diffrn_measured_fraction_theta_full 0.952
_diffrn_measured_fraction_theta_max 0.952
_diffrn_measurement_device_type 'Nonius KappaCCD APEXII'
_diffrn_measurement_method 'omega and phi scans'
_diffrn_radiation_monochromator graphite
_diffrn_radiation_type CuK\a
_diffrn_radiation_wavelength 1.54178
_diffrn_reflns_av_R_equivalents 0.0570
_diffrn_reflns_av_unetI/netI 0.0306
_diffrn_reflns_limit_h_max 15
_diffrn_reflns_limit_h_min -15
_diffrn_reflns_limit_k_max 31
_diffrn_reflns_limit_k_min -31
_diffrn_reflns_limit_l_max 9
_diffrn_reflns_limit_l_min -9
_diffrn_reflns_number 8284
_diffrn_reflns_theta_full 68.06
_diffrn_reflns_theta_max 68.06
_diffrn_reflns_theta_min 4.68
_diffrn_source 'fine-focus sealed tube'
_diffrn_source_type 'Cu fine-focus sealed tube'
_exptl_absorpt_coefficient_mu 2.537
_exptl_absorpt_correction_T_max 0.88
_exptl_absorpt_correction_T_min 0.47
_exptl_absorpt_correction_type multi-scan
_exptl_absorpt_process_details 'Denzo (Otwinowski, Borek, Majewski & Minor, 2003)'
_exptl_crystal_colour colourless
_exptl_crystal_density_diffrn 1.473
_exptl_crystal_density_method 'not measured'
_exptl_crystal_description plate
_exptl_crystal_F_000 1408
_exptl_crystal_size_max 0.350
_exptl_crystal_size_mid 0.100
_exptl_crystal_size_min 0.050
_refine_diff_density_max 0.202
_refine_diff_density_min -0.280
_refine_ls_abs_structure_details
;

Flack x determined using 895 quotients [(I+)-(I-)]/[(I+)+(I-)]
(Parsons, Flack and Wagner, Acta Cryst. B69 (2013) 249-259).
;
_refine_ls_abs_structure_Flack 0.43(3)
_refine_ls_extinction_method none
_refine_ls_goodness_of_fit_ref 1.047
_refine_ls_hydrogen_treatment mixed
_refine_ls_matrix_type full
_refine_ls_number_parameters 243
_refine_ls_number_reflns 2543
_refine_ls_number_restraints 334
_refine_ls_restrained_S_all 1.034
_refine_ls_R_factor_all 0.0637
_refine_ls_R_factor_gt 0.0574
_refine_ls_shift/su_max 0.000
_refine_ls_shift/su_mean 0.000
_refine_ls_structure_factor_coef Fsqd
_refine_ls_weighting_details 'w=1/[\s^2^(Fo^2^)+(0.1016P)^2^+2.8370P] where P=(Fo^2^+2Fc^2^)/3'
_refine_ls_weighting_scheme calc
_refine_ls_wR_factor_gt 0.1561
_refine_ls_wR_factor_ref 0.1643
_reflns_number_gt 2274
_reflns_number_total 2543
_reflns_threshold_expression 'I > 2\s(I)'
_cod_data_source_file d1ob00870f2.cif
_cod_data_source_block haf4760
_cod_depositor_comments 'Adding full bibliography for 7158112.cif.'
_cod_original_sg_symbol_H-M 'A b a 2'
_cod_database_code 7158112

loop_
_space_group_symop_operation_xyz
'x, y, z'
'-x, -y, z'
'x+1/2, -y+1/2, z'
'-x+1/2, y+1/2, z'
'x, y+1/2, z+1/2'
'-x, -y+1/2, z+1/2'
'x+1/2, -y+1, z+1/2'
'-x+1/2, y+1, z+1/2'

loop_
_atom_site_type_symbol
_atom_site_label
_atom_site_fract_x
_atom_site_fract_y
_atom_site_fract_z
_atom_site_U_iso_or_equiv
_atom_site_adp_type
_atom_site_calc_flag
_atom_site_refinement_flags_adp
_atom_site_refinement_flags_occupancy
_atom_site_refinement_flags_posn
_atom_site_occupancy
_atom_site_disorder_assembly
_atom_site_disorder_group
S S1 0.14698(12) 0.43658(6) 0.2388(2) 0.0681(5) Uani d U . D 1.0 . .
F F1 0.161(2) 0.4108(8) 0.0777(18) 0.084(4) Uani d U P D 0.52(6) A 1
F F2 0.0316(8) 0.4401(9) 0.206(3) 0.080(4) Uani d U P D 0.52(6) A 1
F F3 0.155(2) 0.4904(7) 0.167(3) 0.101(6) Uani d U P D 0.52(6) A 1
F F4 0.131(2) 0.4669(7) 0.3959(17) 0.088(4) Uani d U P D 0.52(6) A 1
F F5 0.2624(9) 0.4377(9) 0.266(4) 0.086(4) Uani d U P D 0.52(6) A 1
F F1A 0.129(2) 0.4104(9) 0.077(2) 0.082(4) Uani d U P D 0.48(6) A 2
F F2A 0.0345(11) 0.4490(9) 0.253(4) 0.085(5) Uani d U P D 0.48(6) A 2
F F3A 0.166(2) 0.4859(7) 0.145(3) 0.090(5) Uani d U P D 0.48(6) A 2
F F4A 0.169(2) 0.4661(8) 0.3921(18) 0.086(5) Uani d U P D 0.48(6) A 2
F F5A 0.2635(9) 0.4268(10) 0.220(3) 0.077(4) Uani d U P D 0.48(6) A 2
C C1 0.1348(4) 0.3790(2) 0.3414(7) 0.0554(13) Uani d U . . 1.0 . .
H H1 0.177 0.3732 0.4264 0.067 Uiso calc U . R 1.0 . .
C C2 0.0695(4) 0.3440(2) 0.3040(7) 0.0564(13) Uani d U . . 1.0 . .
H H2 0.027 0.3502 0.2197 0.068 Uiso calc U . R 1.0 . .
C C3 0.0587(5) 0.2949(2) 0.3870(8) 0.0561(13) Uani d U . . 1.0 . .
H H3A -0.0083 0.2921 0.4313 0.067 Uiso calc U . R 1.0 . .
H H3B 0.0686 0.2669 0.3147 0.067 Uiso calc U . R 1.0 . .
O O4 0.1320(3) 0.29291(14) 0.5078(5) 0.0542(9) Uani d U . . 1.0 . .
C C5 0.1303(4) 0.2515(2) 0.5987(8) 0.0530(12) Uani d U . . 1.0 . .
O O6 0.0741(3) 0.21683(16) 0.5765(5) 0.0679(11) Uani d U . . 1.0 . .
C C7 0.2040(5) 0.2567(2) 0.7275(9) 0.0634(14) Uani d U . . 1.0 . .
H H7A 0.2632 0.2742 0.6885 0.076 Uiso calc U . R 1.0 . .
H H7B 0.1748 0.2774 0.8096 0.076 Uiso calc U . R 1.0 . .
N N8 0.2339(4) 0.20907(19) 0.7922(7) 0.0625(12) Uani d U . . 1.0 . .
H H8 0.211(6) 0.202(3) 0.903(11) 0.09(2) Uiso d . . . 1.0 . .
C C9 0.3018(4) 0.1804(2) 0.7189(7) 0.0563(12) Uani d U . . 1.0 . .
O O10 0.3440(3) 0.19359(16) 0.6007(5) 0.0638(10) Uani d U . . 1.0 . .
O O11 0.3164(3) 0.13745(15) 0.7959(6) 0.0617(10) Uani d U . . 1.0 . .
C C12 0.3965(5) 0.1021(2) 0.7518(9) 0.0679(15) Uani d U . . 1.0 . .
C C13 0.3777(7) 0.0815(3) 0.5929(12) 0.093(2) Uani d U . . 1.0 . .
H H13A 0.3852 0.1082 0.5171 0.139 Uiso calc U . R 1.0 . .
H H13B 0.3105 0.0681 0.5877 0.139 Uiso calc U . R 1.0 . .
H H13C 0.4251 0.0549 0.571 0.139 Uiso calc U . R 1.0 . .
C C14 0.3841(7) 0.0621(3) 0.8773(12) 0.091(2) Uani d U . . 1.0 . .
H H14A 0.3175 0.0481 0.8719 0.136 Uiso calc U . R 1.0 . .
H H14B 0.3943 0.0773 0.9782 0.136 Uiso calc U . R 1.0 . .
H H14C 0.4327 0.0355 0.8617 0.136 Uiso calc U . R 1.0 . .
C C15 0.4961(5) 0.1283(3) 0.7672(10) 0.081(2) Uani d U . . 1.0 . .
H H15A 0.4991 0.1457 0.8658 0.122 Uiso calc U . R 1.0 . .
H H15B 0.5039 0.1524 0.6837 0.122 Uiso calc U . R 1.0 . .
H H15C 0.5492 0.1036 0.7619 0.122 Uiso calc U . R 1.0 . .

loop_
_atom_site_aniso_label
_atom_site_aniso_U_11
_atom_site_aniso_U_22
_atom_site_aniso_U_33
_atom_site_aniso_U_12
_atom_site_aniso_U_13
_atom_site_aniso_U_23
S1 0.0666(9) 0.0630(8) 0.0746(10) -0.0008(6) -0.0068(8) 0.0139(8)
F1 0.086(9) 0.101(6) 0.065(5) -0.013(7) 0.008(5) 0.017(4)
F2 0.070(5) 0.074(8) 0.095(9) 0.010(4) -0.017(4) 0.019(6)
F3 0.105(9) 0.076(6) 0.122(10) -0.002(5) -0.008(7) 0.029(6)
F4 0.100(10) 0.066(5) 0.098(6) -0.010(6) 0.003(6) -0.008(4)
F5 0.065(5) 0.085(8) 0.107(10) -0.016(4) -0.006(4) 0.011(7)
F1A 0.081(10) 0.099(7) 0.066(5) -0.015(7) -0.008(5) 0.019(4)
F2A 0.079(6) 0.070(7) 0.106(11) 0.020(4) -0.004(5) 0.012(7)
F3A 0.103(9) 0.076(7) 0.093(9) -0.007(6) -0.006(6) 0.036(6)
F4A 0.101(10) 0.071(6) 0.087(6) -0.007(7) -0.008(6) 0.001(4)
F5A 0.064(5) 0.080(8) 0.088(9) -0.008(4) -0.002(4) 0.012(6)
C1 0.053(3) 0.058(3) 0.056(3) 0.004(2) -0.002(2) 0.004(2)
C2 0.052(3) 0.062(3) 0.055(3) 0.004(2) -0.006(3) 0.006(2)
C3 0.051(3) 0.058(3) 0.059(3) -0.003(2) -0.007(2) 0.006(2)
O4 0.052(2) 0.053(2) 0.058(2) -0.0004(15) -0.0075(16) 0.0088(18)
C5 0.049(3) 0.054(3) 0.056(3) 0.003(2) 0.007(2) 0.009(2)
O6 0.065(2) 0.063(2) 0.076(3) -0.0112(19) -0.003(2) 0.011(2)
C7 0.064(3) 0.060(3) 0.067(3) 0.005(2) -0.009(3) 0.006(3)
N8 0.061(3) 0.064(3) 0.062(3) 0.010(2) 0.003(2) 0.013(2)
C9 0.052(3) 0.061(3) 0.056(3) -0.001(2) -0.006(2) 0.005(2)
O10 0.063(2) 0.074(3) 0.055(2) -0.0019(18) 0.0041(19) 0.010(2)
O11 0.054(2) 0.060(2) 0.070(2) 0.0048(17) 0.0040(19) 0.0178(19)
C12 0.058(3) 0.066(3) 0.079(4) 0.009(3) 0.002(3) 0.007(3)
C13 0.092(5) 0.086(5) 0.100(5) 0.006(4) -0.002(4) -0.010(4)
C14 0.084(5) 0.076(5) 0.112(6) 0.018(4) 0.012(5) 0.032(4)
C15 0.055(3) 0.093(4) 0.096(6) 0.001(3) 0.000(3) 0.017(4)

loop_
_atom_type_symbol
_atom_type_description
_atom_type_scat_dispersion_real
_atom_type_scat_dispersion_imag
_atom_type_scat_source
C C 0.0181 0.0091 'International Tables Vol C Tables 4.2.6.8 and 6.1.1.4'
H H 0.0000 0.0000 'International Tables Vol C Tables 4.2.6.8 and 6.1.1.4'
N N 0.0311 0.0180 'International Tables Vol C Tables 4.2.6.8 and 6.1.1.4'
O O 0.0492 0.0322 'International Tables Vol C Tables 4.2.6.8 and 6.1.1.4'
F F 0.0727 0.0534 'International Tables Vol C Tables 4.2.6.8 and 6.1.1.4'
S S 0.3331 0.5567 'International Tables Vol C Tables 4.2.6.8 and 6.1.1.4'

loop_
_geom_angle_atom_site_label_1
_geom_angle_atom_site_label_2
_geom_angle_atom_site_label_3
_geom_angle_site_symmetry_1
_geom_angle_site_symmetry_3
_geom_angle
_geom_angle_publ_flag
F2A S1 F3A . . 91.2(12) ?
F1 S1 F3 . . 92.2(12) ?
F2A S1 F4A . . 90.5(9) ?
F3A S1 F4A . . 89.4(11) ?
F1 S1 F5 . . 91.1(8) ?
F3 S1 F5 . . 88.7(11) ?
F1 S1 F2 . . 89.3(8) ?
F3 S1 F2 . . 86.6(11) ?
F5 S1 F2 . . 175.3(10) ?
F2A S1 F1A . . 90.7(9) ?
F3A S1 F1A . . 86.2(12) ?
F4A S1 F1A . . 175.5(12) ?
F1 S1 F4 . . 175.5(11) ?
F3 S1 F4 . . 83.4(12) ?
F5 S1 F4 . . 89.8(8) ?
F2 S1 F4 . . 89.5(8) ?
F2A S1 F5A . . 176.7(12) ?
F3A S1 F5A . . 85.6(11) ?
F4A S1 F5A . . 89.2(8) ?
F1A S1 F5A . . 89.3(8) ?
F2A S1 C1 . . 93.2(9) ?
F3A S1 C1 . . 175.6(11) ?
F1 S1 C1 . . 94.5(9) ?
F3 S1 C1 . . 173.3(11) ?
F4A S1 C1 . . 91.5(8) ?
F5 S1 C1 . . 91.8(8) ?
F2 S1 C1 . . 92.9(8) ?
F1A S1 C1 . . 92.8(9) ?
F4 S1 C1 . . 89.9(8) ?
F5A S1 C1 . . 90.1(8) ?
C2 C1 S1 . . 123.1(5) ?
C2 C1 H1 . . 118.4 ?
S1 C1 H1 . . 118.4 ?
C1 C2 C3 . . 124.2(5) ?
C1 C2 H2 . . 117.9 ?
C3 C2 H2 . . 117.9 ?
O4 C3 C2 . . 108.3(5) ?
O4 C3 H3A . . 110.0 ?
C2 C3 H3A . . 110.0 ?
O4 C3 H3B . . 110.0 ?
C2 C3 H3B . . 110.0 ?
H3A C3 H3B . . 108.4 ?
C5 O4 C3 . . 116.1(4) ?
O6 C5 O4 . . 122.6(6) ?
O6 C5 C7 . . 127.1(5) ?
O4 C5 C7 . . 110.3(5) ?
N8 C7 C5 . . 113.1(5) ?
N8 C7 H7A . . 109.0 ?
C5 C7 H7A . . 109.0 ?
N8 C7 H7B . . 109.0 ?
C5 C7 H7B . . 109.0 ?
H7A C7 H7B . . 107.8 ?
C9 N8 C7 . . 120.2(6) ?
C9 N8 H8 . . 123.(5) ?
C7 N8 H8 . . 116.(5) ?
O10 C9 O11 . . 126.5(6) ?
O10 C9 N8 . . 123.1(5) ?
O11 C9 N8 . . 110.4(5) ?
C9 O11 C12 . . 121.4(5) ?
O11 C12 C13 . . 110.2(6) ?
O11 C12 C15 . . 109.1(6) ?
C13 C12 C15 . . 113.4(7) ?
O11 C12 C14 . . 100.3(5) ?
C13 C12 C14 . . 112.2(7) ?
C15 C12 C14 . . 110.7(6) ?
C12 C13 H13A . . 109.5 ?
C12 C13 H13B . . 109.5 ?
H13A C13 H13B . . 109.5 ?
C12 C13 H13C . . 109.5 ?
H13A C13 H13C . . 109.5 ?
H13B C13 H13C . . 109.5 ?
C12 C14 H14A . . 109.5 ?
C12 C14 H14B . . 109.5 ?
H14A C14 H14B . . 109.5 ?
C12 C14 H14C . . 109.5 ?
H14A C14 H14C . . 109.5 ?
H14B C14 H14C . . 109.5 ?
C12 C15 H15A . . 109.5 ?
C12 C15 H15B . . 109.5 ?
H15A C15 H15B . . 109.5 ?
C12 C15 H15C . . 109.5 ?
H15A C15 H15C . . 109.5 ?
H15B C15 H15C . . 109.5 ?

loop_
_geom_bond_atom_site_label_1
_geom_bond_atom_site_label_2
_geom_bond_site_symmetry_2
_geom_bond_distance
_geom_bond_publ_flag
S1 F2A . 1.549(13) ?
S1 F3A . 1.561(13) ?
S1 F1 . 1.563(12) ?
S1 F3 . 1.563(13) ?
S1 F4A . 1.566(13) ?
S1 F5 . 1.568(11) ?
S1 F2 . 1.577(11) ?
S1 F1A . 1.582(13) ?
S1 F4 . 1.592(12) ?
S1 F5A . 1.594(12) ?
S1 C1 . 1.775(6) ?
C1 C2 . 1.319(8) ?
C1 H1 . 0.94 ?
C2 C3 . 1.494(8) ?
C2 H2 . 0.94 ?
C3 O4 . 1.435(7) ?
C3 H3A . 0.98 ?
C3 H3B . 0.98 ?
O4 C5 . 1.352(7) ?
C5 O6 . 1.205(7) ?
C5 C7 . 1.494(9) ?
C7 N8 . 1.439(7) ?
C7 H7A . 0.98 ?
C7 H7B . 0.98 ?
N8 C9 . 1.345(8) ?
N8 H8 . 1.02(9) ?
C9 O10 . 1.219(7) ?
C9 O11 . 1.334(7) ?
O11 C12 . 1.478(7) ?
C12 C13 . 1.498(12) ?
C12 C15 . 1.513(9) ?
C12 C14 . 1.527(10) ?
C13 H13A . 0.97 ?
C13 H13B . 0.97 ?
C13 H13C . 0.97 ?
C14 H14A . 0.97 ?
C14 H14B . 0.97 ?
C14 H14C . 0.97 ?
C15 H15A . 0.97 ?
C15 H15B . 0.97 ?
C15 H15C . 0.97 ?

loop_
_geom_hbond_atom_site_label_D
_geom_hbond_atom_site_label_H
_geom_hbond_atom_site_label_A
_geom_hbond_site_symmetry_A
_geom_hbond_distance_DH
_geom_hbond_distance_HA
_geom_hbond_distance_DA
_geom_hbond_angle_DHA
_geom_hbond_publ_flag
C2 H2 O6 6_554 0.94 2.56 3.191(7) 124.9 ?
C3 H3A O10 3_455 0.98 2.49 3.435(8) 161.3 ?
N8 H8 O10 8_545 1.02(9) 1.87(9) 2.892(7) 173.(7) ?

loop_
_geom_torsion_atom_site_label_1
_geom_torsion_atom_site_label_2
_geom_torsion_atom_site_label_3
_geom_torsion_atom_site_label_4
_geom_torsion_site_symmetry_1
_geom_torsion_site_symmetry_2
_geom_torsion_site_symmetry_3
_geom_torsion_site_symmetry_4
_geom_torsion
_geom_torsion_publ_flag
F2A S1 C1 C2 . . . . 52.5(13) ?
F1 S1 C1 C2 . . . . -54.3(12) ?
F4A S1 C1 C2 . . . . 143.1(13) ?
F5 S1 C1 C2 . . . . -145.6(13) ?
F2 S1 C1 C2 . . . . 35.2(12) ?
F1A S1 C1 C2 . . . . -38.3(12) ?
F4 S1 C1 C2 . . . . 124.7(12) ?
F5A S1 C1 C2 . . . . -127.7(12) ?
S1 C1 C2 C3 . . . . 179.1(5) ?
C1 C2 C3 O4 . . . . -1.4(8) ?
C2 C3 O4 C5 . . . . 177.7(5) ?
C3 O4 C5 O6 . . . . 3.4(8) ?
C3 O4 C5 C7 . . . . -174.8(5) ?
O6 C5 C7 N8 . . . . 23.9(9) ?
O4 C5 C7 N8 . . . . -158.0(5) ?
C5 C7 N8 C9 . . . . 79.0(7) ?
C7 N8 C9 O10 . . . . 3.3(10) ?
C7 N8 C9 O11 . . . . -178.1(5) ?
O10 C9 O11 C12 . . . . 6.5(10) ?
N8 C9 O11 C12 . . . . -172.0(5) ?
C9 O11 C12 C13 . . . . -64.1(8) ?
C9 O11 C12 C15 . . . . 61.0(8) ?
C9 O11 C12 C14 . . . . 177.4(6) ?
